data_9014836
loop_
_publ_author_name
'Groat, L. A.'
'Evans, R. J.'

_publ_section_title
;
 Crystal chemistry of Bi- and Mn-bearing vesuvianite from Langban, Sweden
 Note: sample vesuvianite 1
;
_journal_name_full 'American Mineralogist'
_journal_page_first 1627
_journal_page_last 1634
_journal_paper_doi 10.2138/am.2012.4091
_journal_volume 97
_journal_year 2012
_chemical_compound_source Langban,Sweden
_chemical_formula_sum 'Al6 As0.078 Bi0.276 Ca8.935 Cl0.4 Mn4.579 O38.63 Si9'
_chemical_name_mineral Vesuvianite
_space_group_IT_number 126
_symmetry_space_group_name_Hall '-P 4a 2bc'
_symmetry_space_group_name_H-M 'P 4/n n c :2'
_cell_angle_alpha 90
_cell_angle_beta 90
_cell_angle_gamma 90
_cell_length_a 15.5948
_cell_length_b 15.5948
_cell_length_c 11.7794
_cell_formula_units_Z 4
_cell_volume 2864.724
_database_code_amcsd 0019528
_exptl_crystal_density_diffrn 3.988
_cod_original_sg_symbol_H-M 'P 4/n n c'
_cod_original_formula_sum 'Ca8.935 Mn4.579 Bi.276 Al6 Si9 As.078 O38.63 Cl.4'
_cod_database_code 9014836

loop_
_space_group_symop_operation_xyz
x,y,z
-y,-x,1/2+z
y,x,1/2-z
1/2+y,-x,-z
1/2-y,x,z
1/2+x,-y,1/2+z
1/2-x,y,1/2-z
1/2+x,1/2+y,-z
1/2-x,1/2-y,z
1/2+y,1/2+x,1/2+z
1/2-y,1/2-x,1/2-z
-y,1/2+x,-z
y,1/2-x,z
-x,1/2+y,1/2+z
x,1/2-y,1/2-z
-x,-y,-z

loop_
_atom_site_aniso_label
_atom_site_aniso_U_11
_atom_site_aniso_U_22
_atom_site_aniso_U_33
_atom_site_aniso_U_12
_atom_site_aniso_U_13
_atom_site_aniso_U_23
CaX1 0.02210 0.01020 0.00590 0.00000 0.00000 0.00000
MnX1 0.02210 0.01020 0.00590 0.00000 0.00000 0.00000
CaX2 0.01200 0.01460 0.01020 0.00010 -0.00090 0.00050
CaX3 0.01850 0.01290 0.02500 0.00050 -0.00300 0.00090
Bi3 0.01100 0.01000 0.01500 0.00400 -0.00300 0.00200
CaX4 0.01340 0.01340 0.01600 0.00000 0.00000 0.00000
MnY1 0.01190 0.01190 0.02300 0.00000 0.00000 0.00000
AlY2 0.00840 0.00910 0.01240 -0.00080 -0.00020 0.00220
AlY3 0.01080 0.01200 0.00830 0.00040 0.00080 0.00010
MnY3 0.01080 0.01200 0.00830 0.00040 0.00080 0.00010
SiZ1 0.00870 0.00870 0.00870 0.00000 0.00000 0.00000
SiZ2 0.00810 0.00900 0.00500 -0.00010 -0.00110 0.00050
SiZ3 0.01610 0.00950 0.00890 0.00060 0.00150 -0.00070
AsT1 0.05800 0.05800 0.05000 0.02100 0.00600 -0.00600
O1 0.01400 0.01130 0.01200 -0.00010 -0.00020 0.00040
O2 0.01330 0.01130 0.00720 0.00070 0.00020 0.00090
O3 0.01430 0.01180 0.00790 0.00360 -0.00030 -0.00210
O4 0.01270 0.01240 0.00800 -0.00230 -0.00130 -0.00040
O5 0.01500 0.01800 0.00900 0.00710 0.00190 0.00000
O6 0.03100 0.01400 0.01300 0.00530 -0.00010 0.00520
O8 0.01130 0.01220 0.00810 0.00140 0.00210 0.00000
O9 0.01720 0.01720 0.00600 -0.00600 0.00030 -0.00030
O11 0.00710 0.01180 0.01100 -0.00040 -0.00100 -0.00260

loop_
_atom_site_label
_atom_site_fract_x
_atom_site_fract_y
_atom_site_fract_z
_atom_site_occupancy
_atom_site_U_iso_or_equiv
CaX1 0.75000 0.25000 0.25000 0.90000 0.01270
MnX1 0.75000 0.25000 0.25000 0.10000 0.01270
CaX2 0.81066 0.04548 0.37882 1.00000 0.01230
CaX3 0.90230 0.82050 0.89350 0.88000 0.01890
Bi3 0.91070 0.83650 0.86840 0.06900 0.01200
CaX4 0.75000 0.75000 0.13690 0.51500 0.01420
MnY1 0.75000 0.75000 0.05670 0.47900 0.01550
AlY2 0.00000 0.00000 0.00000 1.00000 0.01000
AlY3 0.88771 0.12017 0.12598 1.00000 0.01030
MnY3 0.88771 0.12017 0.12598 1.00000 0.01030
SiZ1 0.25000 0.75000 0.00000 1.00000 0.00870
SiZ2 0.82001 0.04132 0.87112 1.00000 0.00730
SiZ3 0.91633 0.84938 0.36405 1.00000 0.01150
AsT1 0.05550 0.05550 0.25000 0.03900 0.05500
O1 0.77970 0.17300 0.08520 1.00000 0.01240
O2 0.88190 0.16030 0.28090 1.00000 0.01060
O3 0.95410 0.22340 0.07560 1.00000 0.01140
O4 0.93910 0.10550 0.46930 1.00000 0.01110
O5 0.82840 0.01250 0.17930 1.00000 0.01410
O6 0.87940 0.72640 0.05810 1.00000 0.01920
O7A 0.82300 0.94350 0.82200 0.61000 0.01130
O7B 0.84100 0.94930 0.81230 0.39000 0.01130
O8 0.93940 0.90830 0.06820 1.00000 0.01050
O9 0.85410 0.85410 0.25000 1.00000 0.01350
O10 0.75000 0.75000 0.88300 0.63000 0.02100
Cl 0.75000 0.75000 0.84400 0.40000 0.02600
O11 0.99670 0.06080 0.13640 1.00000 0.01000

loop_
_cod_related_entry_id
_cod_related_entry_database
_cod_related_entry_code
1 AMCSD 0019528
